data_2021412
loop_
_publ_author_name
'Araujo, Vinicius Oliveira'
'Tirloni, B\'arbara'
'Streit, L\'ivia'
'Schwade, V\^ania Denise'

_publ_section_title
;
 Neutral 4-phenyl-1-[phenyl(pyridin-2-yl)methylidene]semicarbazide and its
 salt forms with inorganic anions
;
_journal_coeditor_code SK3714
_journal_issue 1
_journal_name_full 'Acta Crystallographica Section C'
_journal_page_first 1
_journal_page_last 7
_journal_paper_doi 10.1107/S2053229618016467
_journal_volume 75
_journal_year 2019
_chemical_formula_iupac 'C19 H17 N4 O +, N C S -, 2.5H2 O'
_chemical_formula_moiety 'C19 H17 N4 O +, C N S -, 2.5(H2 O)'
_chemical_formula_sum 'C20 H22 N5 O3.5 S'
_chemical_formula_weight 420.48
_chemical_name_systematic
;
2-[Phenyl({[(phenylcarbamoyl)amino]imino})methyl]pyridinium thiocyanate
2.5-hydrate
;
_space_group_IT_number 14
_symmetry_cell_setting monoclinic
_symmetry_space_group_name_Hall '-P 2yn'
_symmetry_space_group_name_H-M 'P 1 21/n 1'
_atom_sites_solution_hydrogens mixed
_audit_conform_dict_name cif_core.dic
_audit_conform_dict_version 2.4.3
_audit_creation_method 'WinGX routine CIF_UPDATE'
_cell_angle_alpha 90
_cell_angle_beta 107.8870(10)
_cell_angle_gamma 90
_cell_formula_units_Z 4
_cell_length_a 13.0053(4)
_cell_length_b 7.7965(2)
_cell_length_c 20.8703(7)
_cell_measurement_reflns_used 9596
_cell_measurement_temperature 100(2)
_cell_measurement_theta_max 30.40
_cell_measurement_theta_min 2.81
_cell_volume 2013.87(11)
_computing_cell_refinement
;
SAINT (Bruker, 2015)
;
_computing_data_collection
;
APEX3 (Bruker, 2015)
;
_computing_data_reduction
;
SAINT (Bruker, 2015)
;
_computing_molecular_graphics
;
DIAMOND (Brandenburg, 2012)
;
_computing_publication_material
;
WinGX (Farrugia, 2012)
;
_computing_structure_refinement
;
SHELXL2014 (Sheldrick, 2015b)
;
_computing_structure_solution
;
SHELXT2014 (Sheldrick, 2015a)
;
_diffrn_ambient_temperature 100(2)
_diffrn_measured_fraction_theta_full 0.998
_diffrn_measured_fraction_theta_max 0.996
_diffrn_measurement_device_type 'Bruker D8 Venture Photon 100'
_diffrn_measurement_method '\f and \w scans'
_diffrn_radiation_type MoK\a
_diffrn_radiation_wavelength 0.71073
_diffrn_reflns_av_R_equivalents 0.0402
_diffrn_reflns_av_unetI/netI 0.0361
_diffrn_reflns_limit_h_max 18
_diffrn_reflns_limit_h_min -18
_diffrn_reflns_limit_k_max 11
_diffrn_reflns_limit_k_min -9
_diffrn_reflns_limit_l_max 29
_diffrn_reflns_limit_l_min -29
_diffrn_reflns_number 31447
_diffrn_reflns_theta_full 25.242
_diffrn_reflns_theta_max 30.569
_diffrn_reflns_theta_min 2.807
_diffrn_source 'microfocus X ray tube'
_diffrn_standards_number 0
_exptl_absorpt_coefficient_mu 0.196
_exptl_absorpt_correction_T_max 0.7461
_exptl_absorpt_correction_T_min 0.7066
_exptl_absorpt_correction_type multi-scan
_exptl_absorpt_process_details
;
(SADABS; Bruker, 2015)
;
_exptl_crystal_colour colourless
_exptl_crystal_density_diffrn 1.387
_exptl_crystal_density_method 'not measured'
_exptl_crystal_description block
_exptl_crystal_F_000 884
_exptl_crystal_size_max 0.236
_exptl_crystal_size_mid 0.099
_exptl_crystal_size_min 0.046
_refine_diff_density_max 0.4
_refine_diff_density_min -0.408
_refine_ls_extinction_method none
_refine_ls_goodness_of_fit_ref 1.023
_refine_ls_hydrogen_treatment mixed
_refine_ls_matrix_type full
_refine_ls_number_constraints 0
_refine_ls_number_parameters 326
_refine_ls_number_reflns 6146
_refine_ls_number_restraints 6
_refine_ls_restrained_S_all 1.023
_refine_ls_R_factor_all 0.0743
_refine_ls_R_factor_gt 0.0493
_refine_ls_shift/su_max 0
_refine_ls_shift/su_mean 0
_refine_ls_structure_factor_coef Fsqd
_refine_ls_weighting_details 'w=1/[\s^2^(Fo^2^)+(0.0561P)^2^+1.2977P] where P=(Fo^2^+2Fc^2^)/3'
_refine_ls_weighting_scheme calc
_refine_ls_wR_factor_gt 0.1179
_refine_ls_wR_factor_ref 0.1309
_reflns_number_gt 4590
_reflns_number_total 6146
_reflns_threshold_expression 'I > 2\s(I)'
_cod_data_source_file sk3714sup1.cif
_cod_data_source_block IV
_cod_depositor_comments 'Adding full bibliography for 2021409--2021412.cif.'
_cod_original_sg_symbol_H-M 'P 21/n'
_cod_original_formula_sum 'C20 H22 N5 O3.50 S'
_cod_database_code 2021412
_cod_database_fobs_code 2021412

loop_
_symmetry_equiv_pos_as_xyz
'x, y, z'
'-x+1/2, y+1/2, -z+1/2'
'-x, -y, -z'
'x-1/2, -y-1/2, z-1/2'

loop_
_atom_site_type_symbol
_atom_site_label
_atom_site_fract_x
_atom_site_fract_y
_atom_site_fract_z
_atom_site_U_iso_or_equiv
_atom_site_adp_type
_atom_site_calc_flag
_atom_site_occupancy
_atom_site_disorder_assembly
_atom_site_disorder_group
O O1 0.47184(8) 0.41475(14) 0.59764(5) 0.0210(2) Uani d 1 . .
N N1 0.61991(9) 0.14483(15) 0.45619(6) 0.0149(2) Uani d 1 . .
H H1A 0.6215 0.203 0.4926 0.018 Uiso calc 1 . .
N N2 0.44095(9) 0.23927(15) 0.48298(6) 0.0152(2) Uani d 1 . .
N N3 0.35678(9) 0.30584(16) 0.49958(6) 0.0177(2) Uani d 1 . .
H H3A 0.29 0.2947 0.4729 0.021 Uiso calc 1 . .
N N4 0.28807(9) 0.44702(15) 0.57257(6) 0.0174(2) Uani d 1 . .
H H4A 0.2267 0.42 0.5421 0.021 Uiso calc 1 . .
C C1 0.71372(11) 0.09103(18) 0.44878(7) 0.0180(3) Uani d 1 . .
H H1 0.7798 0.1174 0.4824 0.022 Uiso calc 1 . .
C C2 0.71496(11) -0.00216(19) 0.39290(7) 0.0197(3) Uani d 1 . .
H H2 0.7811 -0.0414 0.3877 0.024 Uiso calc 1 . .
C C3 0.61693(12) -0.03710(19) 0.34444(8) 0.0209(3) Uani d 1 . .
H H3 0.6155 -0.1005 0.3053 0.025 Uiso calc 1 . .
C C4 0.52099(11) 0.02051(18) 0.35314(7) 0.0182(3) Uani d 1 . .
H H4 0.454 -0.0039 0.32 0.022 Uiso calc 1 . .
C C5 0.52304(10) 0.11323(17) 0.40989(7) 0.0141(3) Uani d 1 . .
C C6 0.42486(10) 0.17971(17) 0.42306(7) 0.0143(2) Uani d 1 . .
C C7 0.32143(10) 0.17993(17) 0.36716(7) 0.0149(3) Uani d 1 . .
C C8 0.31493(11) 0.27020(19) 0.30834(7) 0.0197(3) Uani d 1 . .
H H8 0.376 0.3318 0.3048 0.024 Uiso calc 1 . .
C C9 0.21989(12) 0.2705(2) 0.25502(8) 0.0219(3) Uani d 1 . .
H H9 0.2161 0.3321 0.2151 0.026 Uiso calc 1 . .
C C10 0.13050(12) 0.18130(19) 0.25987(8) 0.0209(3) Uani d 1 . .
H H10 0.0656 0.1813 0.2232 0.025 Uiso calc 1 . .
C C11 0.13570(11) 0.09185(19) 0.31826(8) 0.0209(3) Uani d 1 . .
H H11 0.0741 0.0316 0.3216 0.025 Uiso calc 1 . .
C C12 0.23077(11) 0.09030(18) 0.37174(7) 0.0179(3) Uani d 1 . .
H H12 0.2343 0.0282 0.4115 0.022 Uiso calc 1 . .
C C13 0.37967(11) 0.39275(17) 0.56052(7) 0.0162(3) Uani d 1 . .
C C14 0.28004(11) 0.54163(17) 0.62831(7) 0.0163(3) Uani d 1 . .
C C15 0.17552(12) 0.5914(2) 0.62653(8) 0.0218(3) Uani d 1 . .
H H15 0.1152 0.5589 0.5896 0.026 Uiso calc 1 . .
C C16 0.16016(13) 0.6876(2) 0.67847(8) 0.0252(3) Uani d 1 . .
H H16 0.0892 0.7209 0.677 0.03 Uiso calc 1 . .
C C17 0.24754(13) 0.7358(2) 0.73280(8) 0.0243(3) Uani d 1 . .
H H17 0.2369 0.8039 0.768 0.029 Uiso calc 1 . .
C C18 0.35041(13) 0.68370(19) 0.73511(8) 0.0231(3) Uani d 1 . .
H H18 0.4103 0.7143 0.7727 0.028 Uiso calc 1 . .
C C19 0.36737(11) 0.58715(18) 0.68315(7) 0.0188(3) Uani d 1 . .
H H19 0.4384 0.5526 0.6852 0.023 Uiso calc 1 . .
S S1A 0.89347(17) 0.4590(5) 0.6458(2) 0.0352(6) Uani d 0.571(10) A 1
C C20A 0.9293(4) 0.3324(9) 0.5930(3) 0.0380(13) Uani d 0.571(10) A 1
N N5A 0.9541(3) 0.2489(9) 0.5538(3) 0.0572(18) Uani d 0.571(10) A 1
O O3A 0.1094(3) 0.2788(8) 0.4800(2) 0.0432(12) Uani d 0.571(10) A 1
H H3WA 0.068(3) 0.319(6) 0.4430(14) 0.065 Uiso d 0.571(10) A 1
H H4WA 0.077(3) 0.204(5) 0.496(2) 0.065 Uiso d 0.571(10) A 1
S S1B 0.9023(2) 0.4113(5) 0.6645(2) 0.0313(5) Uani d 0.429(10) A 2
C C20B 0.9362(5) 0.2778(9) 0.6152(4) 0.0328(13) Uani d 0.429(10) A 2
N N5B 0.9595(5) 0.1776(7) 0.5811(3) 0.0436(13) Uani d 0.429(10) A 2
O O3B 0.1309(4) 0.3389(7) 0.4610(3) 0.0346(11) Uani d 0.429(10) A 2
H H3WB 0.110(4) 0.407(5) 0.4269(17) 0.052 Uiso d 0.429(10) A 2
H H4WB 0.098(5) 0.243(4) 0.453(3) 0.052 Uiso d 0.429(10) A 2
O O2 0.65756(10) 0.29775(19) 0.57474(6) 0.0339(3) Uani d 1 . .
H H1W 0.604(2) 0.340(3) 0.5815(12) 0.051 Uiso d 1 . .
H H2W 0.714(2) 0.346(3) 0.5973(13) 0.051 Uiso d 1 . .
O O4 -0.0067(3) 0.0865(5) 0.46176(17) 0.0568(8) Uani d 0.5 B -1
H H5W -0.0156 0.0898 0.5085 0.085 Uiso d 0.5 B -1
H H6W 0.0065 -0.036 0.4523 0.085 Uiso d 0.5 B -1

loop_
_atom_site_aniso_label
_atom_site_aniso_U_11
_atom_site_aniso_U_22
_atom_site_aniso_U_33
_atom_site_aniso_U_12
_atom_site_aniso_U_13
_atom_site_aniso_U_23
O1 0.0158(5) 0.0269(5) 0.0219(5) 0.0016(4) 0.0084(4) -0.0045(4)
N1 0.0160(5) 0.0168(5) 0.0135(5) 0.0018(4) 0.0068(4) 0.0022(4)
N2 0.0157(5) 0.0156(5) 0.0172(6) 0.0024(4) 0.0092(4) 0.0026(4)
N3 0.0139(5) 0.0215(6) 0.0195(6) 0.0027(4) 0.0080(4) -0.0014(5)
N4 0.0146(5) 0.0208(6) 0.0185(6) 0.0025(4) 0.0078(4) -0.0007(5)
C1 0.0149(6) 0.0207(7) 0.0195(7) 0.0034(5) 0.0071(5) 0.0073(5)
C2 0.0191(6) 0.0208(7) 0.0229(7) 0.0054(5) 0.0122(6) 0.0063(6)
C3 0.0252(7) 0.0202(7) 0.0219(7) 0.0026(5) 0.0139(6) -0.0008(6)
C4 0.0185(6) 0.0187(6) 0.0189(7) 0.0002(5) 0.0080(5) -0.0005(5)
C5 0.0150(6) 0.0131(6) 0.0158(6) 0.0012(5) 0.0069(5) 0.0036(5)
C6 0.0138(6) 0.0140(6) 0.0167(6) 0.0006(5) 0.0068(5) 0.0031(5)
C7 0.0145(6) 0.0148(6) 0.0163(6) 0.0014(5) 0.0063(5) -0.0002(5)
C8 0.0163(6) 0.0220(7) 0.0219(7) 0.0007(5) 0.0073(5) 0.0053(6)
C9 0.0220(7) 0.0238(7) 0.0192(7) 0.0037(6) 0.0052(6) 0.0065(6)
C10 0.0186(6) 0.0199(7) 0.0211(7) 0.0024(5) 0.0017(5) -0.0004(5)
C11 0.0178(6) 0.0194(7) 0.0260(8) -0.0030(5) 0.0076(6) -0.0019(6)
C12 0.0193(6) 0.0177(6) 0.0183(7) -0.0006(5) 0.0080(5) 0.0012(5)
C13 0.0185(6) 0.0153(6) 0.0179(7) 0.0018(5) 0.0102(5) 0.0020(5)
C14 0.0201(6) 0.0144(6) 0.0184(7) 0.0022(5) 0.0119(5) 0.0032(5)
C15 0.0185(6) 0.0259(7) 0.0243(8) 0.0026(6) 0.0114(6) 0.0020(6)
C16 0.0242(7) 0.0273(8) 0.0314(8) 0.0043(6) 0.0195(6) 0.0019(6)
C17 0.0327(8) 0.0204(7) 0.0279(8) -0.0004(6) 0.0214(7) -0.0014(6)
C18 0.0274(7) 0.0204(7) 0.0249(8) -0.0022(6) 0.0132(6) -0.0019(6)
C19 0.0202(6) 0.0166(6) 0.0228(7) 0.0014(5) 0.0111(6) 0.0015(5)
S1A 0.0246(5) 0.0454(12) 0.0383(11) -0.0050(6) 0.0136(6) -0.0152(8)
C20A 0.0224(16) 0.054(3) 0.039(3) -0.0089(19) 0.0109(18) -0.016(2)
N5A 0.0403(19) 0.076(4) 0.058(3) -0.007(2) 0.0193(19) -0.033(3)
O3A 0.0255(14) 0.064(3) 0.033(2) 0.0072(15) -0.0012(12) -0.0149(17)
S1B 0.0217(6) 0.0371(11) 0.0338(11) -0.0032(6) 0.0068(7) -0.0009(8)
C20B 0.036(3) 0.032(3) 0.031(3) -0.009(2) 0.012(2) 0.006(2)
N5B 0.063(3) 0.036(3) 0.038(3) -0.004(2) 0.025(2) 0.009(2)
O3B 0.0267(19) 0.044(3) 0.031(2) 0.0023(16) 0.0051(15) -0.0012(17)
O2 0.0160(5) 0.0557(8) 0.0280(6) 0.0060(5) 0.0041(5) -0.0176(6)
O4 0.066(2) 0.055(2) 0.055(2) -0.0040(17) 0.0280(17) -0.0048(16)

loop_
_atom_type_symbol
_atom_type_description
_atom_type_scat_dispersion_real
_atom_type_scat_dispersion_imag
_atom_type_scat_source
C C 0.0033 0.0016 'International Tables Vol C Tables 4.2.6.8 and 6.1.1.4'
H H 0 0 'International Tables Vol C Tables 4.2.6.8 and 6.1.1.4'
N N 0.0061 0.0033 'International Tables Vol C Tables 4.2.6.8 and 6.1.1.4'
O O 0.0106 0.006 'International Tables Vol C Tables 4.2.6.8 and 6.1.1.4'
S S 0.1246 0.1234 'International Tables Vol C Tables 4.2.6.8 and 6.1.1.4'

loop_
_geom_angle_atom_site_label_1
_geom_angle_atom_site_label_2
_geom_angle_atom_site_label_3
_geom_angle
C1 N1 C5 122.68(12)
C1 N1 H1A 118.7
C5 N1 H1A 118.7
C6 N2 N3 119.00(12)
N2 N3 C13 117.37(11)
N2 N3 H3A 121.3
C13 N3 H3A 121.3
C13 N4 C14 127.43(12)
C13 N4 H4A 116.3
C14 N4 H4A 116.3
N1 C1 C2 120.60(13)
N1 C1 H1 119.7
C2 C1 H1 119.7
C1 C2 C3 118.20(13)
C1 C2 H2 120.9
C3 C2 H2 120.9
C2 C3 C4 120.11(13)
C2 C3 H3 119.9
C4 C3 H3 119.9
C5 C4 C3 119.98(13)
C5 C4 H4 120
C3 C4 H4 120
N1 C5 C4 118.41(12)
N1 C5 C6 118.07(12)
C4 C5 C6 123.52(12)
N2 C6 C5 114.46(12)
N2 C6 C7 126.82(12)
C5 C6 C7 118.65(12)
C8 C7 C12 119.19(13)
C8 C7 C6 119.16(12)
C12 C7 C6 121.65(12)
C9 C8 C7 120.36(13)
C9 C8 H8 119.8
C7 C8 H8 119.8
C10 C9 C8 120.14(14)
C10 C9 H9 119.9
C8 C9 H9 119.9
C9 C10 C11 120.07(13)
C9 C10 H10 120
C11 C10 H10 120
C10 C11 C12 120.10(13)
C10 C11 H11 119.9
C12 C11 H11 119.9
C11 C12 C7 120.14(13)
C11 C12 H12 119.9
C7 C12 H12 119.9
O1 C13 N4 125.70(13)
O1 C13 N3 122.73(12)
N4 C13 N3 111.57(12)
C19 C14 C15 119.45(13)
C19 C14 N4 124.44(12)
C15 C14 N4 116.10(13)
C16 C15 C14 120.10(14)
C16 C15 H15 119.9
C14 C15 H15 119.9
C15 C16 C17 120.55(14)
C15 C16 H16 119.7
C17 C16 H16 119.7
C18 C17 C16 119.26(14)
C18 C17 H17 120.4
C16 C17 H17 120.4
C17 C18 C19 120.93(15)
C17 C18 H18 119.5
C19 C18 H18 119.5
C14 C19 C18 119.68(13)
C14 C19 H19 120.2
C18 C19 H19 120.2
N5A C20A S1A 177.1(5)
H3WA O3A H4WA 111(3)
N5B C20B S1B 177.7(5)
H3WB O3B H4WB 111(3)
H1W O2 H2W 112(2)
H5W O4 H6W 106.9

loop_
_geom_bond_atom_site_label_1
_geom_bond_atom_site_label_2
_geom_bond_distance
O1 C13 1.2232(17)
N1 C1 1.3431(17)
N1 C5 1.3542(17)
N1 H1A 0.88
N2 C6 1.2895(18)
N2 N3 1.3492(15)
N3 C13 1.3902(18)
N3 H3A 0.88
N4 C13 1.3585(17)
N4 C14 1.4081(18)
N4 H4A 0.88
C1 C2 1.378(2)
C1 H1 0.95
C2 C3 1.389(2)
C2 H2 0.95
C3 C4 1.3894(19)
C3 H3 0.95
C4 C5 1.3809(19)
C4 H4 0.95
C5 C6 1.4798(18)
C6 C7 1.4855(18)
C7 C8 1.3950(19)
C7 C12 1.3988(19)
C8 C9 1.386(2)
C8 H8 0.95
C9 C10 1.385(2)
C9 H9 0.95
C10 C11 1.388(2)
C10 H10 0.95
C11 C12 1.388(2)
C11 H11 0.95
C12 H12 0.95
C14 C19 1.388(2)
C14 C15 1.4030(19)
C15 C16 1.382(2)
C15 H15 0.95
C16 C17 1.388(2)
C16 H16 0.95
C17 C18 1.385(2)
C17 H17 0.95
C18 C19 1.392(2)
C18 H18 0.95
C19 H19 0.95
S1A C20A 1.650(5)
C20A N5A 1.166(6)
O3A H3WA 0.855(10)
O3A H4WA 0.850(10)
S1B C20B 1.616(8)
C20B N5B 1.159(8)
O3B H3WB 0.863(10)
O3B H4WB 0.856(10)
O2 H1W 0.82(3)
O2 H2W 0.83(3)
O4 H5W 1.016
O4 H6W 1.0012

loop_
_geom_hbond_atom_site_label_D
_geom_hbond_atom_site_label_H
_geom_hbond_atom_site_label_A
_geom_hbond_site_symmetry_A
_geom_hbond_distance_DH
_geom_hbond_distance_HA
_geom_hbond_distance_DA
_geom_hbond_angle_DHA
N1 H1A O2 . 0.88 1.79 2.6531(17) 166
N3 H3A O3A . 0.88 2.4 3.123(5) 139
N3 H3A O3B . 0.88 2.04 2.809(5) 146
N4 H4A O3A . 0.88 2 2.845(4) 160
N4 H4A O3B . 0.88 1.88 2.718(4) 160
O2 H1W O1 . 0.82(3) 1.94(3) 2.7575(15) 174(2)
O2 H2W S1A . 0.83(3) 2.40(3) 3.225(2) 168(2)
O2 H2W S1B . 0.83(3) 2.47(3) 3.280(3) 164(2)
O3A H3WA S1A 3_666 0.855(10) 2.69(3) 3.319(5) 131(4)
O3B H3WB S1B 3_666 0.863(10) 2.340(17) 3.185(5) 166(5)
